data_7105344
loop_
_publ_author_name
'Nakane, Daisuke'
'Kuwasako, Shin-ich'
'Tsuge, Michiharu'
'Kubo, Minoru'
'Funahashi, Yasuhiro'
'Ozawa, Tomohiro'
'Ogura, Takashi'
'Masuda, Hideki'

_publ_section_title
;
 A square-planar Ni(II) complex with an N2S2 donor set similar to the
 active centre of nickel-containing superoxide dismutase and its
 reaction with superoxide.
;
_journal_issue 12
_journal_name_full 'Chemical communications (Cambridge, England)'
_journal_page_first 2142
_journal_page_last 2144
_journal_paper_doi 10.1039/b925755a
_journal_volume 46
_journal_year 2010
_chemical_formula_moiety 'C12 H28 N2 Ni S2, 2(Cl O4) '
_chemical_formula_sum 'C12 H28 Cl2 N2 Ni O8 S2'
_chemical_formula_weight 522.09
_space_group_IT_number 15
_symmetry_cell_setting monoclinic
_symmetry_Int_Tables_number 15
_symmetry_space_group_name_Hall '-C 2yc'
_symmetry_space_group_name_H-M 'C 1 2/c 1'
_cell_angle_alpha 90.0000
_cell_angle_beta 107.176(3)
_cell_angle_gamma 90.0000
_cell_formula_units_Z 4
_cell_length_a 17.864(4)
_cell_length_b 8.569(2)
_cell_length_c 13.909(3)
_cell_measurement_reflns_used 2882
_cell_measurement_temperature 173.1
_cell_measurement_theta_max 27.5
_cell_measurement_theta_min 3.1
_cell_volume 2034.2(8)
_computing_cell_refinement CrystalClear
_computing_data_collection CrystalClear
_computing_data_reduction CrystalStructure
_computing_publication_material 'CrystalStructure 3.8'
_computing_structure_refinement SHELXL
_computing_structure_solution SIR92
_diffrn_ambient_temperature 173
_diffrn_detector_area_resol_mean 7.31
_diffrn_measured_fraction_theta_full 0.986
_diffrn_measured_fraction_theta_max 0.986
_diffrn_measurement_device_type 'Rigaku Mercury'
_diffrn_measurement_method \w
_diffrn_radiation_type 'Mo K\a'
_diffrn_radiation_wavelength 0.71070
_diffrn_reflns_av_R_equivalents 0.019
_diffrn_reflns_limit_h_max 20
_diffrn_reflns_limit_h_min -23
_diffrn_reflns_limit_k_max 11
_diffrn_reflns_limit_k_min -11
_diffrn_reflns_limit_l_max 15
_diffrn_reflns_limit_l_min -17
_diffrn_reflns_number 7832
_diffrn_reflns_theta_full 27.48
_diffrn_reflns_theta_max 27.48
_exptl_absorpt_coefficient_mu 1.463
_exptl_absorpt_correction_T_max 0.929
_exptl_absorpt_correction_T_min 0.824
_exptl_absorpt_correction_type multi-scan
_exptl_absorpt_process_details 'Jacobson, R. (1998) Private communication'
_exptl_crystal_colour orange
_exptl_crystal_density_diffrn 1.705
_exptl_crystal_density_method 'not measured'
_exptl_crystal_description platelet
_exptl_crystal_F_000 1088.00
_exptl_crystal_size_max 0.20
_exptl_crystal_size_mid 0.20
_exptl_crystal_size_min 0.05
_refine_diff_density_max 1.37
_refine_diff_density_min -0.46
_refine_ls_extinction_method none
_refine_ls_goodness_of_fit_ref 1.018
_refine_ls_hydrogen_treatment refall
_refine_ls_number_parameters 124
_refine_ls_number_reflns 2297
_refine_ls_R_factor_gt 0.0452
_refine_ls_shift/su_max 0.0010
_refine_ls_structure_factor_coef Fsqd
_refine_ls_weighting_details 'w = 1/[\s^2^(Fo^2^)+(0.0902P)^2^+6.7128P] where P=(Fo^2^+2Fc^2^)/3'
_refine_ls_weighting_scheme calc
_refine_ls_wR_factor_ref 0.1452
_reflns_number_gt 1934
_reflns_number_total 2297
_reflns_threshold_expression F^2^>2.0\s(F^2^)
_cod_data_source_file b925755a.txt
_cod_data_source_block NiMe2BMEED
_cod_original_formula_sum 'C12 H28 Cl2 N2 Ni O8 S2 '
_cod_database_code 7105344

loop_
_symmetry_equiv_pos_site_id
_symmetry_equiv_pos_as_xyz
1 +X,+Y,+Z
2 -X,+Y,1/2-Z
3 -X,-Y,-Z
4 +X,-Y,1/2+Z
5 1/2+X,1/2+Y,+Z
6 1/2-X,1/2+Y,1/2-Z
7 1/2-X,1/2-Y,-Z
8 1/2+X,1/2-Y,1/2+Z

loop_
_atom_site_label
_atom_site_type_symbol
_atom_site_fract_x
_atom_site_fract_y
_atom_site_fract_z
_atom_site_U_iso_or_equiv
_atom_site_adp_type
_atom_site_occupancy
_atom_site_symmetry_multiplicity
_atom_site_calc_flag
_atom_site_refinement_flags
_atom_site_disorder_assembly
_atom_site_disorder_group
Ni(1) Ni 1.0000 0.30211(7) 0.7500 0.0216(2) Uani 1.00 2 d S . .
Cl(2) Cl 1.14054(4) 0.15313(9) 1.01313(6) 0.0222(2) Uani 1.00 1 d . . .
S(1) S 0.93274(5) 0.47399(10) 0.80785(7) 0.0248(2) Uani 1.00 1 d . . .
O(1) O 1.1957(2) 0.0445(5) 0.9938(3) 0.0798(13) Uani 1.00 1 d . . .
O(2) O 1.1244(2) 0.2753(4) 0.9431(2) 0.0629(11) Uani 1.00 1 d . . .
O(3) O 1.1740(2) 0.2091(4) 1.1140(2) 0.0610(10) Uani 1.00 1 d . . .
O(4) O 1.06986(18) 0.0684(4) 1.0076(2) 0.0491(8) Uani 1.00 1 d . . .
N(1) N 0.95127(17) 0.1396(3) 0.8059(2) 0.0216(5) Uani 1.00 1 d . . .
C(1) C 0.8637(2) 0.5555(5) 0.6972(3) 0.0404(9) Uani 1.00 1 d . . .
C(2) C 0.8728(2) 0.3362(4) 0.8595(2) 0.0237(6) Uani 1.00 1 d . . .
C(3) C 0.7907(2) 0.3982(4) 0.8453(3) 0.0375(9) Uani 1.00 1 d . . .
C(4) C 0.9177(2) 0.3261(4) 0.9713(2) 0.0355(8) Uani 1.00 1 d . . .
C(5) C 0.8711(2) 0.1826(4) 0.8038(2) 0.0250(7) Uani 1.00 1 d . . .
C(6) C 0.9592(2) -0.0114(4) 0.7562(2) 0.0277(7) Uani 1.00 1 d . . .
H(1) H 0.8921 0.5988 0.6529 0.049 Uiso 1.00 1 c R . .
H(2) H 0.8336 0.6384 0.7172 0.049 Uiso 1.00 1 c R . .
H(3) H 0.8280 0.4735 0.6615 0.049 Uiso 1.00 1 c R . .
H(4) H 0.7598 0.3873 0.7745 0.045 Uiso 1.00 1 c R . .
H(5) H 0.7935 0.5085 0.8645 0.045 Uiso 1.00 1 c R . .
H(6) H 0.7658 0.3387 0.8876 0.045 Uiso 1.00 1 c R . .
H(7) H 0.9187 0.4291 1.0023 0.043 Uiso 1.00 1 c R . .
H(8) H 0.9714 0.2914 0.9792 0.043 Uiso 1.00 1 c R . .
H(9) H 0.8916 0.2514 1.0042 0.043 Uiso 1.00 1 c R . .
H(10) H 0.8484 0.0997 0.8361 0.030 Uiso 1.00 1 c R . .
H(11) H 0.8379 0.1935 0.7332 0.030 Uiso 1.00 1 c R . .
H(12) H 0.9190 -0.0196 0.6899 0.033 Uiso 1.00 1 c R . .
H(13) H 0.9529 -0.1005 0.7985 0.033 Uiso 1.00 1 c R . .
H(14) H 0.9801 0.1300 0.8732 0.026 Uiso 1.00 1 c R . .

loop_
_atom_site_aniso_label
_atom_site_aniso_U_11
_atom_site_aniso_U_22
_atom_site_aniso_U_33
_atom_site_aniso_U_12
_atom_site_aniso_U_13
_atom_site_aniso_U_23
Ni(1) 0.0221(3) 0.0189(3) 0.0238(3) 0.0000 0.0066(2) 0.0000
Cl(2) 0.0203(3) 0.0279(4) 0.0177(4) -0.0068(2) 0.0047(2) -0.0005(2)
S(1) 0.0263(4) 0.0226(4) 0.0262(4) -0.0007(3) 0.0085(3) -0.0020(3)
O(1) 0.058(2) 0.086(3) 0.106(3) 0.014(2) 0.039(2) -0.020(2)
O(2) 0.060(2) 0.070(2) 0.048(2) -0.0223(18) -0.0002(17) 0.0265(18)
O(3) 0.088(2) 0.055(2) 0.0301(17) -0.0132(19) 0.0030(17) -0.0045(14)
O(4) 0.0353(15) 0.0558(19) 0.052(2) -0.0102(14) 0.0066(14) 0.0186(15)
N(1) 0.0253(13) 0.0193(12) 0.0187(14) -0.0002(10) 0.0041(10) 0.0003(10)
C(1) 0.048(2) 0.041(2) 0.033(2) 0.0187(18) 0.0128(18) 0.0103(17)
C(2) 0.0231(15) 0.0273(16) 0.0207(16) -0.0021(13) 0.0065(13) -0.0019(13)
C(3) 0.0269(18) 0.036(2) 0.051(2) -0.0030(15) 0.0139(17) -0.0066(18)
C(4) 0.046(2) 0.037(2) 0.0214(18) 0.0001(17) 0.0075(16) -0.0045(15)
C(5) 0.0261(16) 0.0264(16) 0.0218(17) -0.0074(13) 0.0060(13) -0.0010(12)
C(6) 0.0361(19) 0.0211(15) 0.0284(18) -0.0055(14) 0.0131(15) -0.0035(13)

loop_
_atom_type_symbol
_atom_type_description
_atom_type_scat_dispersion_real
_atom_type_scat_dispersion_imag
_atom_type_scat_source
C C 0.003 0.002
;
International Tables for Crystallography
(1992, Vol. C, Tables 4.2.6.8 and 6.1.1.4)
;
H H 0.000 0.000
;
International Tables for Crystallography
(1992, Vol. C, Table 6.1.1.4)
;
Cl Cl 0.148 0.159
;
International Tables for Crystallography
(1992, Vol. C, Tables 4.2.6.8 and 6.1.1.4)
;
N N 0.006 0.003
;
International Tables for Crystallography
(1992, Vol. C, Tables 4.2.6.8 and 6.1.1.4)
;
Ni Ni 0.339 1.112
;
International Tables for Crystallography
(1992, Vol. C, Tables 4.2.6.8 and 6.1.1.4)
;
O O 0.011 0.006
;
International Tables for Crystallography
(1992, Vol. C, Tables 4.2.6.8 and 6.1.1.4)
;
S S 0.125 0.123
;
International Tables for Crystallography
(1992, Vol. C, Tables 4.2.6.8 and 6.1.1.4)
;

loop_
_geom_angle_atom_site_label_1
_geom_angle_atom_site_label_2
_geom_angle_atom_site_label_3
_geom_angle
_geom_angle_publ_flag
_geom_angle_site_symmetry_1
_geom_angle_site_symmetry_2
_geom_angle_site_symmetry_3
S(1) Ni(1) S(1) 95.85(4) yes . . 2_756
S(1) Ni(1) N(1) 88.60(9) yes . . .
S(1) Ni(1) N(1) 173.97(8) yes . . 2_756
S(1) Ni(1) N(1) 173.97(8) yes 2_756 . .
S(1) Ni(1) N(1) 88.60(9) yes 2_756 . 2_756
N(1) Ni(1) N(1) 87.26(13) yes . . 2_756
O(1) Cl(2) O(2) 111.4(2) yes . . .
O(1) Cl(2) O(3) 106.8(2) yes . . .
O(1) Cl(2) O(4) 107.6(2) yes . . .
O(2) Cl(2) O(3) 111.8(2) yes . . .
O(2) Cl(2) O(4) 110.1(2) yes . . .
O(3) Cl(2) O(4) 109.1(2) yes . . .
Ni(1) S(1) C(1) 104.89(16) yes . . .
Ni(1) S(1) C(2) 98.87(11) yes . . .
C(1) S(1) C(2) 104.27(18) yes . . .
Ni(1) N(1) C(5) 111.4(2) yes . . .
Ni(1) N(1) C(6) 108.9(2) yes . . .
C(5) N(1) C(6) 115.6(2) yes . . .
S(1) C(2) C(3) 111.7(2) yes . . .
S(1) C(2) C(4) 103.8(2) yes . . .
S(1) C(2) C(5) 106.1(2) yes . . .
C(3) C(2) C(4) 110.4(3) yes . . .
C(3) C(2) C(5) 111.3(2) yes . . .
C(4) C(2) C(5) 113.2(2) yes . . .
N(1) C(5) C(2) 109.5(2) yes . . .
N(1) C(6) C(6) 106.2(2) yes . . 2_756
Ni(1) N(1) H(14) 106.8 no . . .
C(5) N(1) H(14) 106.8 no . . .
C(6) N(1) H(14) 106.8 no . . .
S(1) C(1) H(1) 109.5 no . . .
S(1) C(1) H(2) 109.5 no . . .
S(1) C(1) H(3) 109.5 no . . .
H(1) C(1) H(2) 109.5 no . . .
H(1) C(1) H(3) 109.5 no . . .
H(2) C(1) H(3) 109.5 no . . .
C(2) C(3) H(4) 109.5 no . . .
C(2) C(3) H(5) 109.5 no . . .
C(2) C(3) H(6) 109.5 no . . .
H(4) C(3) H(5) 109.5 no . . .
H(4) C(3) H(6) 109.5 no . . .
H(5) C(3) H(6) 109.5 no . . .
C(2) C(4) H(7) 109.5 no . . .
C(2) C(4) H(8) 109.5 no . . .
C(2) C(4) H(9) 109.5 no . . .
H(7) C(4) H(8) 109.5 no . . .
H(7) C(4) H(9) 109.5 no . . .
H(8) C(4) H(9) 109.5 no . . .
N(1) C(5) H(10) 109.8 no . . .
N(1) C(5) H(11) 109.8 no . . .
C(2) C(5) H(10) 109.8 no . . .
C(2) C(5) H(11) 109.8 no . . .
H(10) C(5) H(11) 108.2 no . . .
N(1) C(6) H(12) 110.5 no . . .
N(1) C(6) H(13) 110.5 no . . .
C(6) C(6) H(12) 110.5 no 2_756 . .
C(6) C(6) H(13) 110.5 no 2_756 . .
H(12) C(6) H(13) 108.7 no . . .

loop_
_geom_bond_atom_site_label_1
_geom_bond_atom_site_label_2
_geom_bond_distance
_geom_bond_publ_flag
_geom_bond_site_symmetry_1
_geom_bond_site_symmetry_2
Ni(1) S(1) 2.1981(10) yes . .
Ni(1) S(1) 2.1981(10) yes . 2_756
Ni(1) N(1) 1.924(3) yes . .
Ni(1) N(1) 1.924(3) yes . 2_756
Cl(2) O(1) 1.437(5) yes . .
Cl(2) O(2) 1.401(3) yes . .
Cl(2) O(3) 1.435(3) yes . .
Cl(2) O(4) 1.439(3) yes . .
S(1) C(1) 1.804(4) yes . .
S(1) C(2) 1.874(3) yes . .
N(1) C(5) 1.470(4) yes . .
N(1) C(6) 1.494(4) yes . .
C(2) C(3) 1.516(5) yes . .
C(2) C(4) 1.528(4) yes . .
C(2) C(5) 1.523(4) yes . .
C(6) C(6) 1.517(5) yes . 2_756
N(1) H(14) 0.930 no . .
C(1) H(1) 0.980 no . .
C(1) H(2) 0.980 no . .
C(1) H(3) 0.980 no . .
C(3) H(4) 0.980 no . .
C(3) H(5) 0.980 no . .
C(3) H(6) 0.980 no . .
C(4) H(7) 0.980 no . .
C(4) H(8) 0.980 no . .
C(4) H(9) 0.980 no . .
C(5) H(10) 0.990 no . .
C(5) H(11) 0.990 no . .
C(6) H(12) 0.990 no . .
C(6) H(13) 0.990 no . .

loop_
_geom_contact_atom_site_label_1
_geom_contact_atom_site_label_2
_geom_contact_distance
_geom_contact_publ_flag
_geom_contact_site_symmetry_1
_geom_contact_site_symmetry_2
Ni(1) O(2) 2.946(3) ? . .
Ni(1) O(2) 2.946(3) ? . 2_756
O(1) O(2) 3.437(5) ? . 7_757
O(1) C(1) 3.568(5) ? . 8_555
O(1) C(3) 3.286(7) ? . 5_545
O(2) Ni(1) 2.946(3) ? . .
O(2) O(1) 3.437(5) ? . 7_757
O(2) N(1) 3.328(4) ? . .
O(2) N(1) 3.522(4) ? . 2_756
O(2) C(1) 3.141(6) ? . 2_756
O(2) C(5) 3.548(5) ? . 2_756
O(3) C(1) 3.531(6) ? . 3_767
O(3) C(3) 3.440(5) ? . 3_767
O(3) C(3) 3.403(5) ? . 8_555
O(4) O(4) 2.708(4) ? . 3_757
O(4) N(1) 3.037(3) ? . .
O(4) N(1) 3.260(4) ? . 3_757
O(4) C(4) 3.423(5) ? . .
O(4) C(4) 3.395(5) ? . 3_757
O(4) C(5) 3.315(4) ? . 3_757
O(4) C(6) 3.538(4) ? . .
O(4) C(6) 3.508(5) ? . 3_757
N(1) O(2) 3.328(4) ? . .
N(1) O(2) 3.522(4) ? . 2_756
N(1) O(4) 3.037(3) ? . .
N(1) O(4) 3.260(4) ? . 3_757
C(1) O(1) 3.568(5) ? . 8_454
C(1) O(2) 3.141(6) ? . 2_756
C(1) O(3) 3.531(6) ? . 3_767
C(3) O(1) 3.286(7) ? . 5_455
C(3) O(3) 3.440(5) ? . 3_767
C(3) O(3) 3.403(5) ? . 8_454
C(4) O(4) 3.423(5) ? . .
C(4) O(4) 3.395(5) ? . 3_757
C(5) O(2) 3.548(5) ? . 2_756
C(5) O(4) 3.315(4) ? . 3_757
C(6) O(4) 3.538(4) ? . .
C(6) O(4) 3.508(5) ? . 3_757
Cl(2) H(3) 3.545 ? . 8_555
Cl(2) H(5) 3.393 ? . 3_767
Cl(2) H(8) 3.148 ? . .
Cl(2) H(9) 3.510 ? . 3_757
Cl(2) H(10) 2.981 ? . 3_757
Cl(2) H(11) 3.576 ? . 2_756
Cl(2) H(12) 3.086 ? . 2_756
Cl(2) H(13) 3.526 ? . 3_757
Cl(2) H(14) 2.957 ? . .
S(1) H(7) 3.250 ? . 3_767
S(1) H(8) 3.571 ? . 3_767
O(1) H(3) 2.792 ? . 8_555
O(1) H(5) 2.871 ? . 5_545
O(1) H(6) 2.821 ? . 5_545
O(1) H(9) 2.981 ? . 3_757
O(1) H(10) 2.973 ? . 3_757
O(1) H(11) 3.293 ? . 2_756
O(1) H(12) 2.818 ? . 2_756
O(2) H(1) 3.053 ? . 2_756
O(2) H(3) 2.541 ? . 2_756
O(2) H(5) 3.229 ? . 3_767
O(2) H(7) 2.817 ? . 3_767
O(2) H(8) 2.925 ? . .
O(2) H(11) 2.816 ? . 2_756
O(2) H(12) 3.093 ? . 2_756
O(2) H(14) 2.768 ? . .
O(3) H(2) 2.726 ? . 3_767
O(3) H(3) 3.062 ? . 8_555
O(3) H(4) 2.449 ? . 8_555
O(3) H(5) 2.486 ? . 3_767
O(3) H(10) 2.794 ? . 3_757
O(3) H(11) 3.025 ? . 8_555
O(3) H(13) 3.020 ? . 3_757
O(4) H(8) 2.548 ? . .
O(4) H(8) 3.188 ? . 3_757
O(4) H(9) 3.537 ? . .
O(4) H(9) 2.842 ? . 3_757
O(4) H(10) 2.656 ? . 3_757
O(4) H(12) 2.912 ? . 2_756
O(4) H(13) 3.365 ? . .
O(4) H(13) 2.857 ? . 3_757
O(4) H(14) 2.138 ? . .
O(4) H(14) 2.704 ? . 3_757
C(1) H(6) 3.320 ? . 6_656
C(1) H(7) 3.147 ? . 4_564
C(1) H(9) 3.315 ? . 4_564
C(1) H(13) 3.448 ? . 1_565
C(3) H(2) 3.082 ? . 6_646
C(3) H(10) 3.438 ? . 6_656
C(3) H(11) 3.376 ? . 6_656
C(4) H(1) 2.771 ? . 4_565
C(4) H(7) 3.528 ? . 3_767
C(5) H(4) 3.400 ? . 6_646
C(5) H(5) 3.505 ? . 6_646
H(1) O(2) 3.053 ? . 2_756
H(1) C(4) 2.771 ? . 4_564
H(1) H(6) 3.399 ? . 6_656
H(1) H(7) 2.293 ? . 4_564
H(1) H(8) 3.279 ? . 4_564
H(1) H(9) 2.432 ? . 4_564
H(1) H(12) 3.323 ? . 1_565
H(1) H(13) 3.260 ? . 1_565
H(2) O(3) 2.726 ? . 3_767
H(2) C(3) 3.082 ? . 6_656
H(2) H(4) 2.731 ? . 6_656
H(2) H(6) 2.587 ? . 6_656
H(2) H(9) 3.544 ? . 4_564
H(2) H(10) 3.131 ? . 6_656
H(2) H(11) 3.366 ? . 6_656
H(2) H(12) 3.377 ? . 1_565
H(2) H(13) 3.067 ? . 1_565
H(3) Cl(2) 3.545 ? . 8_454
H(3) O(1) 2.792 ? . 8_454
H(3) O(2) 2.541 ? . 2_756
H(3) O(3) 3.062 ? . 8_454
H(3) H(6) 3.520 ? . 6_656
H(3) H(7) 3.217 ? . 4_564
H(3) H(10) 3.341 ? . 6_656
H(4) O(3) 2.449 ? . 8_454
H(4) C(5) 3.400 ? . 6_656
H(4) H(2) 2.731 ? . 6_646
H(4) H(10) 2.768 ? . 6_656
H(4) H(11) 3.136 ? . 6_656
H(4) H(12) 3.468 ? . 6_656
H(5) Cl(2) 3.393 ? . 3_767
H(5) O(1) 2.871 ? . 5_455
H(5) O(2) 3.229 ? . 3_767
H(5) O(3) 2.486 ? . 3_767
H(5) C(5) 3.505 ? . 6_656
H(5) H(10) 3.262 ? . 6_656
H(5) H(11) 2.826 ? . 6_656
H(6) O(1) 2.821 ? . 5_455
H(6) C(1) 3.320 ? . 6_646
H(6) H(1) 3.399 ? . 6_646
H(6) H(2) 2.587 ? . 6_646
H(6) H(3) 3.520 ? . 6_646
H(6) H(12) 3.382 ? . 6_656
H(7) S(1) 3.250 ? . 3_767
H(7) O(2) 2.817 ? . 3_767
H(7) C(1) 3.147 ? . 4_565
H(7) C(4) 3.528 ? . 3_767
H(7) H(1) 2.293 ? . 4_565
H(7) H(3) 3.217 ? . 4_565
H(7) H(7) 3.166 ? . 3_767
H(7) H(8) 3.059 ? . 3_767
H(8) Cl(2) 3.148 ? . .
H(8) S(1) 3.571 ? . 3_767
H(8) O(2) 2.925 ? . .
H(8) O(4) 2.548 ? . .
H(8) O(4) 3.188 ? . 3_757
H(8) H(1) 3.279 ? . 4_565
H(8) H(7) 3.059 ? . 3_767
H(8) H(13) 3.405 ? . 3_757
H(9) Cl(2) 3.510 ? . 3_757
H(9) O(1) 2.981 ? . 3_757
H(9) O(4) 3.537 ? . .
H(9) O(4) 2.842 ? . 3_757
H(9) C(1) 3.315 ? . 4_565
H(9) H(1) 2.432 ? . 4_565
H(9) H(2) 3.544 ? . 4_565
H(9) H(12) 3.180 ? . 4_555
H(9) H(13) 3.524 ? . 3_757
H(10) Cl(2) 2.981 ? . 3_757
H(10) O(1) 2.973 ? . 3_757
H(10) O(3) 2.794 ? . 3_757
H(10) O(4) 2.656 ? . 3_757
H(10) C(3) 3.438 ? . 6_646
H(10) H(2) 3.131 ? . 6_646
H(10) H(3) 3.341 ? . 6_646
H(10) H(4) 2.768 ? . 6_646
H(10) H(5) 3.262 ? . 6_646
H(11) Cl(2) 3.576 ? . 2_756
H(11) O(1) 3.293 ? . 2_756
H(11) O(2) 2.816 ? . 2_756
H(11) O(3) 3.025 ? . 8_454
H(11) C(3) 3.376 ? . 6_646
H(11) H(2) 3.366 ? . 6_646
H(11) H(4) 3.136 ? . 6_646
H(11) H(5) 2.826 ? . 6_646
H(12) Cl(2) 3.086 ? . 2_756
H(12) O(1) 2.818 ? . 2_756
H(12) O(2) 3.093 ? . 2_756
H(12) O(4) 2.912 ? . 2_756
H(12) H(1) 3.323 ? . 1_545
H(12) H(2) 3.377 ? . 1_545
H(12) H(4) 3.468 ? . 6_646
H(12) H(6) 3.382 ? . 6_646
H(12) H(9) 3.180 ? . 4_554
H(13) Cl(2) 3.526 ? . 3_757
H(13) O(3) 3.020 ? . 3_757
H(13) O(4) 3.365 ? . .
H(13) O(4) 2.857 ? . 3_757
H(13) C(1) 3.448 ? . 1_545
H(13) H(1) 3.260 ? . 1_545
H(13) H(2) 3.067 ? . 1_545
H(13) H(8) 3.405 ? . 3_757
H(13) H(9) 3.524 ? . 3_757
H(14) Cl(2) 2.957 ? . .
H(14) O(2) 2.768 ? . .
H(14) O(4) 2.138 ? . .
H(14) O(4) 2.704 ? . 3_757

loop_
_geom_torsion_atom_site_label_1
_geom_torsion_atom_site_label_2
_geom_torsion_atom_site_label_3
_geom_torsion_atom_site_label_4
_geom_torsion
_geom_torsion_publ_flag
_geom_torsion_site_symmetry_1
_geom_torsion_site_symmetry_2
_geom_torsion_site_symmetry_3
_geom_torsion_site_symmetry_4
S(1) Ni(1) S(1) C(1) 72.57(16) ? . . 2_756 2_756
S(1) Ni(1) S(1) C(2) -179.99(7) ? . . 2_756 2_756
S(1) Ni(1) S(1) C(1) 72.57(16) ? 2_756 . . .
S(1) Ni(1) S(1) C(2) -179.99(9) ? 2_756 . . .
S(1) Ni(1) N(1) C(5) 32.4(2) ? . . . .
S(1) Ni(1) N(1) C(6) 161.14(18) ? . . . .
N(1) Ni(1) S(1) C(1) -111.50(17) ? . . . .
N(1) Ni(1) S(1) C(2) -4.07(12) ? . . . .
S(1) Ni(1) N(1) C(5) 32.4(2) ? 2_756 . 2_756 2_756
S(1) Ni(1) N(1) C(6) 161.14(18) ? 2_756 . 2_756 2_756
N(1) Ni(1) S(1) C(1) -111.50(17) ? 2_756 . 2_756 2_756
N(1) Ni(1) S(1) C(2) -4.07(12) ? 2_756 . 2_756 2_756
N(1) Ni(1) N(1) C(5) -143.2(2) ? . . 2_756 2_756
N(1) Ni(1) N(1) C(6) -14.47(19) ? . . 2_756 2_756
N(1) Ni(1) N(1) C(5) -143.2(2) ? 2_756 . . .
N(1) Ni(1) N(1) C(6) -14.47(19) ? 2_756 . . .
Ni(1) S(1) C(2) C(3) -143.9(2) ? . . . .
Ni(1) S(1) C(2) C(4) 97.1(2) ? . . . .
Ni(1) S(1) C(2) C(5) -22.5(2) ? . . . .
C(1) S(1) C(2) C(3) -36.0(3) ? . . . .
C(1) S(1) C(2) C(4) -154.9(2) ? . . . .
C(1) S(1) C(2) C(5) 85.5(2) ? . . . .
Ni(1) N(1) C(5) C(2) -56.5(3) ? . . . .
Ni(1) N(1) C(6) C(6) 39.5(2) ? . . . 2_756
C(5) N(1) C(6) C(6) 165.8(2) ? . . . 2_756
C(6) N(1) C(5) C(2) 178.5(2) ? . . . .
S(1) C(2) C(5) N(1) 49.3(3) ? . . . .
C(3) C(2) C(5) N(1) 171.0(3) ? . . . .
C(4) C(2) C(5) N(1) -63.9(4) ? . . . .
N(1) C(6) C(6) N(1) -51.0(3) ? . . 2_756 2_756
